data_7017068
loop_
_publ_author_name
'Wei, Qiao-Hua'
'Lei, Yan-Fang'
'Duan, Ya-Nan'
'Xiao, Fan-Nan'
'Li, Mei-Jin'
'Chen, Guo-Nan'

_publ_section_title
;
 Mono- and dinuclear Ru(ii) complexes of
 1,4-bis(3-(2-pyridyl)pyrazol-1-ylmethyl)benzene): Synthesis, structure,
 photophysical properties and electrochemiluminescent determination of
 diuretic furosemide.
;
_journal_issue 43
_journal_name_full 'Dalton transactions (Cambridge, England : 2003)'
_journal_page_first 11636
_journal_page_last 11642
_journal_paper_doi 10.1039/c1dt11163a
_journal_volume 40
_journal_year 2011
_chemical_absolute_configuration rmad
_chemical_formula_sum 'C60 H211 Cl2 Cu8 La2 N12 O75.5 Pd6 S12'
_chemical_formula_weight 4189.57
_chemical_name_systematic
;
?
;
_space_group_IT_number 173
_symmetry_cell_setting hexagonal
_symmetry_Int_Tables_number 173
_symmetry_space_group_name_Hall 'P 6c'
_symmetry_space_group_name_H-M 'P 63'
_atom_sites_solution_hydrogens geom
_atom_sites_solution_primary direct
_atom_sites_solution_secondary difmap
_audit_creation_method SHELXL-97
_cell_angle_alpha 90.00
_cell_angle_beta 90.00
_cell_angle_gamma 120.00
_cell_formula_units_Z 2
_cell_length_a 18.1980(12)
_cell_length_b 18.1980(12)
_cell_length_c 25.236(2)
_cell_measurement_reflns_used 47510
_cell_measurement_temperature 200(2)
_cell_measurement_theta_max 27.5
_cell_measurement_theta_min 3.0
_cell_volume 7237.7(9)
_computing_cell_refinement PROCESS-AUTO
_computing_data_collection PROCESS-AUTO
_computing_data_reduction CrystalStructure
_computing_publication_material 'CrystalStructure 3.7.0'
_computing_structure_refinement SHELXL
_computing_structure_solution SIR92
_diffrn_ambient_temperature 200(2)
_diffrn_measured_fraction_theta_full 0.998
_diffrn_measured_fraction_theta_max 0.998
_diffrn_radiation_monochromator graphite
_diffrn_radiation_source 'fine-focus sealed tube'
_diffrn_radiation_type MoK\a
_diffrn_radiation_wavelength 0.71075
_diffrn_reflns_av_R_equivalents 0.0525
_diffrn_reflns_av_sigmaI/netI 0.0357
_diffrn_reflns_limit_h_max 23
_diffrn_reflns_limit_h_min -23
_diffrn_reflns_limit_k_max 23
_diffrn_reflns_limit_k_min -23
_diffrn_reflns_limit_l_max 32
_diffrn_reflns_limit_l_min -32
_diffrn_reflns_number 70946
_diffrn_reflns_theta_full 27.48
_diffrn_reflns_theta_max 27.48
_diffrn_reflns_theta_min 3.05
_exptl_absorpt_coefficient_mu 2.754
_exptl_absorpt_correction_T_max 0.5825
_exptl_absorpt_correction_T_min 0.4055
_exptl_absorpt_correction_type multi-scan
_exptl_absorpt_process_details
;
Higashi, T. (1995). Program for Absorption Correction.
Rigaku Corporation, Tokyo, Japan.
;
_exptl_crystal_colour brown
_exptl_crystal_density_diffrn 1.922
_exptl_crystal_density_method 'not measured'
_exptl_crystal_description block
_exptl_crystal_F_000 4214
_exptl_crystal_size_max 0.40
_exptl_crystal_size_mid 0.25
_exptl_crystal_size_min 0.22
_refine_diff_density_max 2.665
_refine_diff_density_min -1.668
_refine_diff_density_rms 0.119
_refine_ls_abs_structure_details 'Flack H D (1983), Acta Cryst. A39, 876-881'
_refine_ls_abs_structure_Flack 0.022(15)
_refine_ls_extinction_method none
_refine_ls_goodness_of_fit_ref 1.030
_refine_ls_hydrogen_treatment constr
_refine_ls_matrix_type full
_refine_ls_number_parameters 530
_refine_ls_number_reflns 11091
_refine_ls_number_restraints 1
_refine_ls_restrained_S_all 1.030
_refine_ls_R_factor_all 0.0497
_refine_ls_R_factor_gt 0.0446
_refine_ls_shift/su_max 0.001
_refine_ls_shift/su_mean 0.000
_refine_ls_structure_factor_coef Fsqd
_refine_ls_weighting_details 'calc w=1/[\s^2^(Fo^2^)+(0.0599P)^2^+20.0140P] where P=(Fo^2^+2Fc^2^)/3'
_refine_ls_weighting_scheme calc
_refine_ls_wR_factor_gt 0.1129
_refine_ls_wR_factor_ref 0.1166
_reflns_number_gt 10139
_reflns_number_total 11091
_reflns_threshold_expression >2sigma(I)
_cod_data_source_file c1dt11163a.txt
_cod_data_source_block 3
_cod_original_cell_volume 7237.5(9)
_cod_original_formula_sum 'C60 H211 Cl2 Cu8 La2 N12 O75.50 Pd6 S12'
_cod_database_code 7017068

loop_
_symmetry_equiv_pos_as_xyz
'x, y, z'
'x-y, x, z+1/2'
'-y, x-y, z'
'-x, -y, z+1/2'
'-x+y, -x, z'
'y, -x+y, z+1/2'

loop_
_atom_site_label
_atom_site_type_symbol
_atom_site_fract_x
_atom_site_fract_y
_atom_site_fract_z
_atom_site_U_iso_or_equiv
_atom_site_adp_type
_atom_site_occupancy
_atom_site_symmetry_multiplicity
_atom_site_calc_flag
_atom_site_refinement_flags
_atom_site_disorder_assembly
_atom_site_disorder_group
La1 La 0.3333 0.6667 0.33670(2) 0.02599(12) Uani 1 3 d S . .
La2 La 0.0000 0.0000 0.15641(5) 0.0635(3) Uani 1 3 d S . .
Pd1 Pd 0.63654(3) 0.52890(3) 0.342606(18) 0.03060(11) Uani 1 1 d . . .
Pd2 Pd 0.44101(3) 0.30233(4) 0.12765(2) 0.03966(14) Uani 1 1 d . . .
Cu1 Cu 0.6667 0.3333 0.34301(6) 0.0343(3) Uani 1 3 d S . .
Cu2 Cu 0.49584(7) 0.31250(6) 0.27690(3) 0.0451(2) Uani 1 1 d . . .
Cu3 Cu 0.6667 0.3333 0.11633(5) 0.0317(3) Uani 1 3 d S . .
Cu4 Cu 0.53408(5) 0.18086(5) 0.19920(3) 0.03380(18) Uani 1 1 d . . .
Cl1 Cl 0.6667 0.3333 0.23448(9) 0.0283(4) Uani 1 3 d S . .
S1 S 0.72928(10) 0.47845(9) 0.34633(6) 0.0293(3) Uani 1 1 d . . .
S2 S 0.56235(10) 0.45496(9) 0.26982(5) 0.0284(3) Uani 1 1 d . . .
S3 S 0.44257(10) 0.23360(11) 0.20260(6) 0.0320(3) Uani 1 1 d . . .
S4 S 0.58301(9) 0.39230(9) 0.12274(5) 0.0271(3) Uani 1 1 d . . .
O1 O 0.7883(4) 0.6726(5) 0.4959(3) 0.076(2) Uani 1 1 d . . .
O2 O 0.9147(5) 0.6951(6) 0.4666(4) 0.097(3) Uani 1 1 d . . .
O3 O 0.4618(3) 0.6463(3) 0.3282(2) 0.0442(12) Uani 1 1 d . . .
O4 O 0.3466(3) 0.5334(4) 0.2993(3) 0.0560(15) Uani 1 1 d . . .
O5A O 0.1311(10) 0.0883(10) 0.2138(6) 0.077(4) Uiso 0.50 1 d P A 1
O6A O 0.1547(12) 0.1152(12) 0.1323(8) 0.095(5) Uiso 0.50 1 d P A 1
O5B O 0.142(2) 0.149(2) 0.1859(13) 0.153(10) Uiso 0.50 1 d P A 2
O6B O 0.1519(12) 0.0541(13) 0.1399(8) 0.098(5) Uiso 0.50 1 d P A 2
O7 O 0.4439(4) 0.4528(5) -0.0238(3) 0.0653(18) Uani 1 1 d . . .
O8 O 0.5667(4) 0.4722(4) -0.05642(19) 0.0474(12) Uani 1 1 d . . .
O9 O 0.3333 0.6667 0.2356(5) 0.080(3) Uani 1 3 d S . .
O10 O 0.2542(3) 0.6923(3) 0.4124(2) 0.0462(12) Uani 1 1 d . . .
O11 O 0.013(3) 0.066(2) 0.2575(16) 0.142(12) Uiso 0.33 1 d P . .
O12A O 0.0520(19) 0.1548(19) 0.1096(13) 0.181(11) Uiso 0.50 1 d P B 1
O12B O 0.033(3) 0.075(2) 0.076(2) 0.221(17) Uiso 0.50 1 d P A 2
N1 N 0.7081(4) 0.6097(4) 0.4030(2) 0.0363(12) Uani 1 1 d . . .
H1 H 0.7167 0.6630 0.3958 0.044 Uiso 1 1 calc R . .
H2 H 0.6777 0.5915 0.4340 0.044 Uiso 1 1 calc R . .
N2 N 0.5473(4) 0.5664(4) 0.3483(2) 0.0367(12) Uani 1 1 d . . .
H3 H 0.5308 0.5615 0.3832 0.044 Uiso 1 1 calc R . .
H4 H 0.5731 0.6230 0.3395 0.044 Uiso 1 1 calc R . .
N3 N 0.3107(4) 0.2317(7) 0.1338(3) 0.083(3) Uani 1 1 d . . .
H5 H 0.2891 0.2671 0.1278 0.099 Uiso 1 1 calc R . .
H6 H 0.2910 0.1917 0.1072 0.099 Uiso 1 1 calc R . .
N4 N 0.4356(4) 0.3526(5) 0.0546(3) 0.0507(16) Uani 1 1 d . . .
H7 H 0.3978 0.3090 0.0333 0.061 Uiso 1 1 calc R . .
H8 H 0.4148 0.3889 0.0597 0.061 Uiso 1 1 calc R . .
C1 C 0.7825(4) 0.5275(4) 0.4109(3) 0.0358(14) Uani 1 1 d . . .
C2 C 0.7929(4) 0.6160(4) 0.4113(3) 0.0386(14) Uani 1 1 d . . .
H9 H 0.8302 0.6483 0.3808 0.046 Uiso 1 1 calc R . .
C3 C 0.8356(6) 0.6659(6) 0.4626(3) 0.056(2) Uani 1 1 d . . .
C4 C 0.7230(5) 0.4720(5) 0.4568(3) 0.0446(17) Uani 1 1 d . . .
H10 H 0.6696 0.4728 0.4553 0.067 Uiso 1 1 calc R . .
H11 H 0.7508 0.4949 0.4910 0.067 Uiso 1 1 calc R . .
H12 H 0.7113 0.4135 0.4530 0.067 Uiso 1 1 calc R . .
C5 C 0.8663(5) 0.5275(6) 0.4112(4) 0.0516(19) Uani 1 1 d . . .
H13 H 0.8550 0.4689 0.4111 0.077 Uiso 1 1 calc R . .
H14 H 0.8985 0.5565 0.4431 0.077 Uiso 1 1 calc R . .
H15 H 0.8994 0.5572 0.3797 0.077 Uiso 1 1 calc R . .
C6 C 0.4939(4) 0.5045(4) 0.2592(2) 0.0343(13) Uani 1 1 d . . .
C7 C 0.4696(4) 0.5197(4) 0.3152(3) 0.0364(14) Uani 1 1 d . . .
H16 H 0.4317 0.4633 0.3321 0.044 Uiso 1 1 calc R . .
C8 C 0.4230(4) 0.5696(4) 0.3139(3) 0.0356(14) Uani 1 1 d . . .
C9 C 0.5445(6) 0.5889(5) 0.2300(3) 0.0503(19) Uani 1 1 d . . .
H17 H 0.5944 0.6274 0.2510 0.075 Uiso 1 1 calc R . .
H18 H 0.5087 0.6144 0.2247 0.075 Uiso 1 1 calc R . .
H19 H 0.5628 0.5791 0.1955 0.075 Uiso 1 1 calc R . .
C10 C 0.4161(6) 0.4420(6) 0.2288(3) 0.056(2) Uani 1 1 d . . .
H20 H 0.3869 0.3883 0.2483 0.085 Uiso 1 1 calc R . .
H21 H 0.4331 0.4321 0.1939 0.085 Uiso 1 1 calc R . .
H22 H 0.3779 0.4649 0.2245 0.085 Uiso 1 1 calc R . .
C11 C 0.3269(5) 0.1478(5) 0.2053(3) 0.0438(17) Uani 1 1 d . . .
C12 C 0.2771(5) 0.1883(7) 0.1838(4) 0.068(3) Uani 1 1 d . A .
H23 H 0.2806 0.2309 0.2102 0.082 Uiso 1 1 calc R . .
C13 C 0.1802(7) 0.1198(8) 0.1756(4) 0.077(3) Uani 1 1 d . . .
C14 C 0.3068(6) 0.1195(7) 0.2612(4) 0.073(3) Uani 1 1 d . . .
H24 H 0.3140 0.1671 0.2833 0.110 Uiso 1 1 calc R . .
H25 H 0.3451 0.1000 0.2737 0.110 Uiso 1 1 calc R . .
H26 H 0.2480 0.0730 0.2637 0.110 Uiso 1 1 calc R . .
C15 C 0.3153(6) 0.0780(6) 0.1689(4) 0.075(3) Uani 1 1 d . . .
H27 H 0.3484 0.0527 0.1820 0.112 Uiso 1 1 calc R . .
H28 H 0.3349 0.1011 0.1333 0.112 Uiso 1 1 calc R . .
H29 H 0.2551 0.0346 0.1675 0.112 Uiso 1 1 calc R . .
C16 C 0.5869(4) 0.4583(4) 0.0641(2) 0.0300(12) Uani 1 1 d . . .
C17 C 0.5183(4) 0.3993(4) 0.0262(2) 0.0336(13) Uani 1 1 d . . .
H30 H 0.5335 0.3568 0.0131 0.040 Uiso 1 1 calc R . .
C18 C 0.5079(5) 0.4447(4) -0.0222(3) 0.0396(15) Uani 1 1 d . . .
C19 C 0.5724(6) 0.5289(5) 0.0822(3) 0.051(2) Uani 1 1 d . . .
H31 H 0.5163 0.5047 0.0988 0.076 Uiso 1 1 calc R . .
H32 H 0.5753 0.5635 0.0517 0.076 Uiso 1 1 calc R . .
H33 H 0.6161 0.5644 0.1080 0.076 Uiso 1 1 calc R . .
C20 C 0.6742(5) 0.4957(6) 0.0410(3) 0.0485(18) Uani 1 1 d . . .
H34 H 0.6840 0.4500 0.0292 0.073 Uiso 1 1 calc R . .
H35 H 0.7164 0.5299 0.0679 0.073 Uiso 1 1 calc R . .
H36 H 0.6795 0.5318 0.0107 0.073 Uiso 1 1 calc R . .
O13 O 0.6844(5) 0.7518(4) 0.3493(4) 0.144(3) Uani 0.67 1 d P C 1
Cl2 Cl 0.6844(5) 0.7518(4) 0.3493(4) 0.144(3) Uani 0.33 1 d P D 2
O14 O 0.6083(5) 0.7802(5) 0.4363(4) 0.095(3) Uani 1 1 d . . .
O15 O 0.6217(5) 0.8271(6) 0.2745(4) 0.104(3) Uani 1 1 d . . .
O16 O 0.1358(8) 0.1250(7) 0.3274(6) 0.140(4) Uani 1 1 d . . .
O17 O 0.3039(5) 0.3595(5) 0.4246(4) 0.083(2) Uani 1 1 d . . .
O18 O 0.0014(10) 0.1527(9) 0.3767(8) 0.199(8) Uani 1 1 d . . .
O19 O 0.6667 0.3333 0.5632(9) 0.171(10) Uani 1 3 d S . .
O20 O 0.2826(10) 0.2857(6) 0.3220(4) 0.165(6) Uani 1 1 d . . .
O21 O 0.3076(11) 0.4033(13) 0.0869(4) 0.184(8) Uani 1 1 d . . .
O22 O 0.2685(15) 0.5115(15) 0.1806(9) 0.275(12) Uani 1 1 d . . .
O23 O 0.1841(13) 0.3123(15) 0.1725(8) 0.240(9) Uani 1 1 d . . .
O24 O 0.4126(15) 0.569(2) 0.0637(12) 0.337(16) Uani 1 1 d . . .
O25 O 0.597(3) 0.720(2) 0.0983(9) 0.53(4) Uani 1 1 d . . .
O25A O 0.2843(13) 0.2192(13) 0.0050(9) 0.109(6) Uiso 0.50 1 d P E 1
O26A O 0.224(2) 0.046(2) 0.0384(17) 0.202(15) Uiso 0.50 1 d P F 1
O25B O 0.2937(15) 0.1590(15) 0.0282(10) 0.125(7) Uiso 0.50 1 d P G 2
O26B O 0.2323(14) -0.0151(15) 0.0585(10) 0.121(7) Uiso 0.50 1 d P H 2
O27B O 0.1433(17) 0.1455(16) -0.0010(12) 0.144(8) Uiso 0.50 1 d P I 2

loop_
_atom_site_aniso_label
_atom_site_aniso_U_11
_atom_site_aniso_U_22
_atom_site_aniso_U_33
_atom_site_aniso_U_23
_atom_site_aniso_U_13
_atom_site_aniso_U_12
La1 0.02624(16) 0.02624(16) 0.0255(3) 0.000 0.000 0.01312(8)
La2 0.0404(3) 0.0404(3) 0.1096(8) 0.000 0.000 0.02019(13)
Pd1 0.0401(2) 0.0360(2) 0.0213(2) -0.00323(19) 0.0030(2) 0.0232(2)
Pd2 0.0296(2) 0.0559(3) 0.0316(3) 0.0152(2) 0.0005(2) 0.0198(2)
Cu1 0.0364(4) 0.0364(4) 0.0300(6) 0.000 0.000 0.0182(2)
Cu2 0.0652(6) 0.0410(5) 0.0298(4) 0.0039(3) -0.0045(4) 0.0272(4)
Cu3 0.0333(4) 0.0333(4) 0.0285(7) 0.000 0.000 0.0166(2)
Cu4 0.0415(4) 0.0396(4) 0.0212(3) 0.0049(3) 0.0033(3) 0.0209(4)
Cl1 0.0320(7) 0.0320(7) 0.0211(10) 0.000 0.000 0.0160(3)
S1 0.0352(7) 0.0350(7) 0.0209(7) -0.0049(6) 0.0008(6) 0.0200(6)
S2 0.0384(8) 0.0346(7) 0.0196(6) -0.0031(5) 0.0020(5) 0.0238(6)
S3 0.0321(8) 0.0391(8) 0.0234(7) 0.0050(6) 0.0012(6) 0.0167(7)
S4 0.0318(7) 0.0348(7) 0.0164(6) 0.0020(5) -0.0025(5) 0.0180(6)
O1 0.072(4) 0.105(5) 0.052(4) -0.048(4) -0.014(3) 0.044(4)
O2 0.057(4) 0.111(6) 0.122(7) -0.073(6) -0.031(4) 0.042(4)
O3 0.041(3) 0.041(3) 0.058(3) -0.002(2) 0.007(2) 0.026(2)
O4 0.044(3) 0.058(3) 0.074(4) -0.022(3) -0.003(3) 0.032(3)
O7 0.049(3) 0.097(5) 0.058(4) 0.032(4) 0.001(3) 0.043(3)
O8 0.065(3) 0.068(3) 0.026(2) 0.008(2) 0.006(2) 0.046(3)
O9 0.092(5) 0.092(5) 0.058(7) 0.000 0.000 0.046(3)
O10 0.047(3) 0.050(3) 0.047(3) 0.002(2) 0.017(2) 0.028(2)
N1 0.049(3) 0.041(3) 0.027(2) -0.005(2) 0.005(2) 0.029(3)
N2 0.046(3) 0.054(3) 0.023(2) -0.008(2) 0.001(2) 0.035(3)
N3 0.024(3) 0.134(8) 0.074(5) 0.050(5) 0.002(3) 0.028(4)
N4 0.045(3) 0.060(4) 0.038(3) 0.018(3) -0.008(3) 0.019(3)
C1 0.030(3) 0.052(4) 0.030(3) -0.010(3) 0.002(2) 0.023(3)
C2 0.040(3) 0.035(3) 0.033(3) -0.010(3) 0.003(3) 0.012(3)
C3 0.061(5) 0.052(5) 0.047(5) -0.022(4) 0.001(4) 0.024(4)
C4 0.055(4) 0.054(4) 0.023(3) -0.002(3) 0.001(3) 0.026(4)
C5 0.039(4) 0.063(5) 0.056(5) -0.024(4) -0.012(3) 0.028(4)
C6 0.043(3) 0.043(3) 0.027(3) 0.000(3) 0.005(3) 0.030(3)
C7 0.042(3) 0.036(3) 0.035(3) -0.010(3) 0.005(3) 0.023(3)
C8 0.040(3) 0.040(3) 0.034(3) -0.006(3) 0.007(3) 0.025(3)
C9 0.074(6) 0.065(5) 0.031(3) 0.015(3) 0.017(3) 0.049(5)
C10 0.062(5) 0.079(6) 0.049(4) -0.028(4) -0.013(4) 0.051(5)
C11 0.036(4) 0.060(5) 0.033(3) 0.005(3) -0.002(3) 0.022(3)
C12 0.035(4) 0.096(7) 0.074(6) 0.042(6) 0.019(4) 0.034(5)
C13 0.067(6) 0.087(7) 0.059(6) 0.013(5) 0.024(5) 0.026(6)
C14 0.045(5) 0.094(7) 0.045(5) 0.025(5) 0.007(4) 0.008(5)
C15 0.053(5) 0.066(6) 0.069(6) -0.016(5) -0.009(5) 0.003(4)
C16 0.038(3) 0.043(3) 0.015(2) 0.001(2) 0.000(2) 0.025(3)
C17 0.045(4) 0.039(3) 0.020(3) 0.008(2) -0.004(2) 0.024(3)
C18 0.053(4) 0.038(3) 0.028(3) 0.006(3) -0.008(3) 0.022(3)
C19 0.093(6) 0.049(4) 0.030(3) 0.000(3) -0.004(4) 0.050(4)
C20 0.044(4) 0.074(5) 0.030(3) 0.016(3) 0.003(3) 0.032(4)
O13 0.141(6) 0.083(4) 0.191(9) -0.003(5) 0.034(6) 0.044(4)
Cl2 0.141(6) 0.083(4) 0.191(9) -0.003(5) 0.034(6) 0.044(4)
O14 0.071(5) 0.085(5) 0.138(8) -0.031(5) -0.014(5) 0.045(4)
O15 0.057(4) 0.113(7) 0.125(8) 0.003(6) 0.013(5) 0.031(4)
O16 0.136(9) 0.106(8) 0.174(12) -0.037(8) -0.033(9) 0.057(7)
O17 0.081(5) 0.075(5) 0.107(6) -0.017(4) -0.016(4) 0.050(4)
O18 0.143(11) 0.112(10) 0.26(2) 0.022(11) -0.013(12) 0.003(9)
O19 0.206(16) 0.206(16) 0.099(15) 0.000 0.000 0.103(8)
O20 0.286(16) 0.060(5) 0.086(7) -0.011(4) -0.069(9) 0.038(8)
O21 0.250(16) 0.36(2) 0.085(7) -0.039(10) -0.053(9) 0.255(18)
O22 0.28(2) 0.27(2) 0.21(2) -0.093(18) -0.103(19) 0.085(19)
O23 0.23(2) 0.28(2) 0.189(18) 0.016(17) -0.037(16) 0.117(18)
O24 0.24(2) 0.47(4) 0.38(4) 0.09(3) -0.10(2) 0.24(3)
O25 1.34(11) 0.51(4) 0.162(18) -0.10(2) -0.17(4) 0.78(7)

loop_
_atom_type_symbol
_atom_type_description
_atom_type_scat_dispersion_real
_atom_type_scat_dispersion_imag
_atom_type_scat_source
C C 0.0033 0.0016 'International Tables Vol C Tables 4.2.6.8 and 6.1.1.4'
H H 0.0000 0.0000 'International Tables Vol C Tables 4.2.6.8 and 6.1.1.4'
O O 0.0106 0.0060 'International Tables Vol C Tables 4.2.6.8 and 6.1.1.4'
N N 0.0061 0.0033 'International Tables Vol C Tables 4.2.6.8 and 6.1.1.4'
S S 0.1246 0.1234 'International Tables Vol C Tables 4.2.6.8 and 6.1.1.4'
Pd Pd -0.9988 1.0072 'International Tables Vol C Tables 4.2.6.8 and 6.1.1.4'
Cu Cu 0.3201 1.2651 'International Tables Vol C Tables 4.2.6.8 and 6.1.1.4'
Cl Cl 0.1484 0.1585 'International Tables Vol C Tables 4.2.6.8 and 6.1.1.4'
La La -0.2871 2.4523 'International Tables Vol C Tables 4.2.6.8 and 6.1.1.4'

loop_
_geom_angle_atom_site_label_1
_geom_angle_atom_site_label_2
_geom_angle_atom_site_label_3
_geom_angle
_geom_angle_site_symmetry_1
_geom_angle_site_symmetry_3
O9 La1 O3 85.18(12) . 3_665
O9 La1 O3 85.18(12) . 5_565
O3 La1 O3 119.30(4) 3_665 5_565
O9 La1 O3 85.18(12) . .
O3 La1 O3 119.30(4) 3_665 .
O3 La1 O3 119.30(4) 5_565 .
O9 La1 O10 137.97(13) . .
O3 La1 O10 70.57(17) 3_665 .
O3 La1 O10 78.14(17) 5_565 .
O3 La1 O10 136.52(18) . .
O9 La1 O10 137.97(13) . 5_565
O3 La1 O10 78.14(17) 3_665 5_565
O3 La1 O10 136.52(18) 5_565 5_565
O3 La1 O10 70.57(17) . 5_565
O10 La1 O10 70.9(2) . 5_565
O9 La1 O10 137.97(13) . 3_665
O3 La1 O10 136.52(18) 3_665 3_665
O3 La1 O10 70.57(17) 5_565 3_665
O3 La1 O10 78.14(17) . 3_665
O10 La1 O10 70.9(2) . 3_665
O10 La1 O10 70.9(2) 5_565 3_665
O9 La1 O4 69.72(14) . 5_565
O3 La1 O4 71.39(16) 3_665 5_565
O3 La1 O4 49.18(16) 5_565 5_565
O3 La1 O4 152.30(19) . 5_565
O10 La1 O4 70.2(2) . 5_565
O10 La1 O4 136.55(18) 5_565 5_565
O10 La1 O4 112.67(17) 3_665 5_565
O9 La1 O4 69.72(14) . 3_665
O3 La1 O4 49.18(16) 3_665 3_665
O3 La1 O4 152.30(19) 5_565 3_665
O3 La1 O4 71.39(16) . 3_665
O10 La1 O4 112.67(17) . 3_665
O10 La1 O4 70.2(2) 5_565 3_665
O10 La1 O4 136.55(18) 3_665 3_665
O4 La1 O4 108.65(15) 5_565 3_665
O9 La1 O4 69.72(14) . .
O3 La1 O4 152.30(19) 3_665 .
O3 La1 O4 71.39(16) 5_565 .
O3 La1 O4 49.18(16) . .
O10 La1 O4 136.55(18) . .
O10 La1 O4 112.67(17) 5_565 .
O10 La1 O4 70.2(2) 3_665 .
O4 La1 O4 108.65(15) 5_565 .
O4 La1 O4 108.65(15) 3_665 .
O9 La1 C8 78.95(13) . 5_565
O3 La1 C8 94.87(17) 3_665 5_565
O3 La1 C8 24.62(18) 5_565 5_565
O3 La1 C8 140.87(18) . 5_565
O10 La1 C8 69.87(18) . 5_565
O10 La1 C8 140.19(18) 5_565 5_565
O10 La1 C8 90.17(18) 3_665 5_565
O4 La1 C8 24.85(17) 5_565 5_565
O4 La1 C8 132.72(19) 3_665 5_565
O4 La1 C8 91.70(17) . 5_565
O9 La1 C8 78.95(13) . 3_665
O3 La1 C8 24.62(18) 3_665 3_665
O3 La1 C8 140.87(18) 5_565 3_665
O3 La1 C8 94.87(18) . 3_665
O10 La1 C8 90.17(18) . 3_665
O10 La1 C8 69.87(18) 5_565 3_665
O10 La1 C8 140.19(18) 3_665 3_665
O4 La1 C8 91.70(17) 5_565 3_665
O4 La1 C8 24.85(17) 3_665 3_665
O4 La1 C8 132.72(19) . 3_665
C8 La1 C8 116.42(8) 5_565 3_665
O12B La2 O12B 51.8(18) 3 5
O12B La2 O12B 51.8(18) 3 .
O12B La2 O12B 51.8(18) 5 .
O12B La2 O6B 60.8(12) 3 5
O12B La2 O6B 73.3(13) 5 5
O12B La2 O6B 109.7(12) . 5
O12B La2 O6B 109.7(12) 3 .
O12B La2 O6B 60.8(12) 5 .
O12B La2 O6B 73.3(13) . .
O6B La2 O6B 117.2(3) 5 .
O12B La2 O6B 73.3(13) 3 3
O12B La2 O6B 109.7(12) 5 3
O12B La2 O6B 60.8(12) . 3
O6B La2 O6B 117.2(3) 5 3
O6B La2 O6B 117.2(3) . 3
O5A La2 O5A 91.1(5) . 5
O5A La2 O5A 91.1(5) . 3
O5A La2 O5A 91.1(5) 5 3
O5A La2 O6A 118.6(6) . 5
O5A La2 O6A 48.2(6) 5 5
O5A La2 O6A 125.8(6) 3 5
O5A La2 O6A 48.2(6) . .
O5A La2 O6A 125.8(6) 5 .
O5A La2 O6A 118.6(6) 3 .
O6A La2 O6A 114.7(3) 5 .
O5A La2 O6A 125.8(6) . 3
O5A La2 O6A 118.6(6) 5 3
O5A La2 O6A 48.2(6) 3 3
O6A La2 O6A 114.7(3) 5 3
O6A La2 O6A 114.7(3) . 3
N2 Pd1 N1 91.9(2) . .
N2 Pd1 S2 85.39(15) . .
N1 Pd1 S2 172.70(17) . .
N2 Pd1 S1 172.68(16) . .
N1 Pd1 S1 85.77(15) . .
S2 Pd1 S1 97.71(5) . .
N3 Pd2 N4 92.8(3) . .
N3 Pd2 S4 173.9(3) . .
N4 Pd2 S4 85.50(18) . .
N3 Pd2 S3 85.5(2) . .
N4 Pd2 S3 173.6(2) . .
S4 Pd2 S3 96.86(6) . .
S1 Cu1 S1 119.868(7) 5_665 3_655
S1 Cu1 S1 119.867(7) 5_665 .
S1 Cu1 S1 119.867(7) 3_655 .
S1 Cu1 Cl1 92.10(5) 5_665 .
S1 Cu1 Cl1 92.09(5) 3_655 .
S1 Cu1 Cl1 92.10(5) . .
S1 Cu2 S2 120.59(7) 3_655 .
S1 Cu2 S3 117.26(7) 3_655 .
S2 Cu2 S3 118.51(7) . .
S4 Cu3 S4 119.495(12) 3_655 5_665
S4 Cu3 S4 119.495(12) 3_655 .
S4 Cu3 S4 119.495(12) 5_665 .
S2 Cu4 S3 120.37(6) 3_655 .
S2 Cu4 S4 118.61(6) 3_655 3_655
S3 Cu4 S4 120.82(6) . 3_655
S2 Cu4 Cl1 92.76(6) 3_655 .
S3 Cu4 Cl1 91.14(5) . .
S4 Cu4 Cl1 90.56(6) 3_655 .
Cu1 Cl1 Cu4 108.82(5) . 3_655
Cu1 Cl1 Cu4 108.82(5) . .
Cu4 Cl1 Cu4 110.12(5) 3_655 .
Cu1 Cl1 Cu4 108.82(5) . 5_665
Cu4 Cl1 Cu4 110.12(5) 3_655 5_665
Cu4 Cl1 Cu4 110.12(5) . 5_665
C1 S1 Cu2 115.7(2) . 5_665
C1 S1 Pd1 98.8(2) . .
Cu2 S1 Pd1 118.02(7) 5_665 .
C1 S1 Cu1 114.9(2) . .
Cu2 S1 Cu1 95.93(6) 5_665 .
Pd1 S1 Cu1 114.71(6) . .
C6 S2 Cu2 117.2(2) . .
C6 S2 Pd1 99.8(2) . .
Cu2 S2 Pd1 115.74(7) . .
C6 S2 Cu4 114.9(2) . 5_665
Cu2 S2 Cu4 96.47(6) . 5_665
Pd1 S2 Cu4 113.66(7) . 5_665
C11 S3 Cu2 116.1(2) . .
C11 S3 Pd2 99.7(2) . .
Cu2 S3 Pd2 117.32(8) . .
C11 S3 Cu4 113.3(3) . .
Cu2 S3 Cu4 97.21(7) . .
Pd2 S3 Cu4 114.12(7) . .
C16 S4 Cu3 115.2(2) . .
C16 S4 Pd2 99.8(2) . .
Cu3 S4 Pd2 117.07(7) . .
C16 S4 Cu4 116.1(2) . 5_665
Cu3 S4 Cu4 94.18(6) . 5_665
Pd2 S4 Cu4 115.78(7) . 5_665
C8 O3 La1 97.9(4) . .
C8 O4 La1 89.9(4) . .
C13 O5A La2 94.6(10) . .
C13 O6A La2 94.0(12) . .
C13 O5B La2 88.0(19) . .
C13 O6B La2 95.4(11) . .
C2 N1 Pd1 114.5(4) . .
C2 N1 H1 108.6 . .
Pd1 N1 H1 108.6 . .
C2 N1 H2 108.6 . .
Pd1 N1 H2 108.6 . .
H1 N1 H2 107.6 . .
C7 N2 Pd1 116.9(4) . .
C7 N2 H3 108.1 . .
Pd1 N2 H3 108.1 . .
C7 N2 H4 108.1 . .
Pd1 N2 H4 108.1 . .
H3 N2 H4 107.3 . .
C12 N3 Pd2 116.5(5) . .
C12 N3 H5 108.2 . .
Pd2 N3 H5 108.2 . .
C12 N3 H6 108.2 . .
Pd2 N3 H6 108.2 . .
H5 N3 H6 107.3 . .
C17 N4 Pd2 114.9(4) . .
C17 N4 H7 108.6 . .
Pd2 N4 H7 108.6 . .
C17 N4 H8 108.6 . .
Pd2 N4 H8 108.6 . .
H7 N4 H8 107.5 . .
C2 C1 C5 113.8(6) . .
C2 C1 C4 110.9(5) . .
C5 C1 C4 111.4(7) . .
C2 C1 S1 105.7(5) . .
C5 C1 S1 106.5(5) . .
C4 C1 S1 108.1(4) . .
N1 C2 C1 109.7(5) . .
N1 C2 C3 110.8(6) . .
C1 C2 C3 112.7(6) . .
N1 C2 H9 107.8 . .
C1 C2 H9 107.8 . .
C3 C2 H9 107.8 . .
O1 C3 O2 126.8(8) . .
O1 C3 C2 116.8(7) . .
O2 C3 C2 116.4(7) . .
C1 C4 H10 109.5 . .
C1 C4 H11 109.5 . .
H10 C4 H11 109.5 . .
C1 C4 H12 109.5 . .
H10 C4 H12 109.5 . .
H11 C4 H12 109.5 . .
C1 C5 H13 109.5 . .
C1 C5 H14 109.5 . .
H13 C5 H14 109.5 . .
C1 C5 H15 109.5 . .
H13 C5 H15 109.5 . .
H14 C5 H15 109.5 . .
C10 C6 C9 112.2(7) . .
C10 C6 C7 110.8(6) . .
C9 C6 C7 110.1(6) . .
C10 C6 S2 107.9(5) . .
C9 C6 S2 109.8(5) . .
C7 C6 S2 105.8(4) . .
N2 C7 C8 109.0(5) . .
N2 C7 C6 109.8(5) . .
C8 C7 C6 112.4(6) . .
N2 C7 H16 108.5 . .
C8 C7 H16 108.5 . .
C6 C7 H16 108.5 . .
O4 C8 O3 121.6(6) . .
O4 C8 C7 119.5(6) . .
O3 C8 C7 118.9(6) . .
O4 C8 La1 65.2(3) . .
O3 C8 La1 57.5(3) . .
C7 C8 La1 167.7(5) . .
C6 C9 H17 109.5 . .
C6 C9 H18 109.5 . .
H17 C9 H18 109.5 . .
C6 C9 H19 109.5 . .
H17 C9 H19 109.5 . .
H18 C9 H19 109.5 . .
C6 C10 H20 109.5 . .
C6 C10 H21 109.5 . .
H20 C10 H21 109.5 . .
C6 C10 H22 109.5 . .
H20 C10 H22 109.5 . .
H21 C10 H22 109.5 . .
C14 C11 C15 112.7(9) . .
C14 C11 C12 113.7(8) . .
C15 C11 C12 109.1(8) . .
C14 C11 S3 107.4(5) . .
C15 C11 S3 107.7(6) . .
C12 C11 S3 105.8(6) . .
N3 C12 C11 112.4(7) . .
N3 C12 C13 108.4(8) . .
C11 C12 C13 111.2(9) . .
N3 C12 H23 108.2 . .
C11 C12 H23 108.2 . .
C13 C12 H23 108.2 . .
O6A C13 O5A 121.4(15) . .
O5B C13 O6B 122(2) . .
O5B C13 C12 108(2) . .
O6A C13 C12 115.0(12) . .
O5A C13 C12 121.5(12) . .
O6B C13 C12 123.8(12) . .
O5B C13 La2 70.0(18) . .
O6A C13 La2 62.5(11) . .
O5A C13 La2 60.4(9) . .
O6B C13 La2 56.8(9) . .
C12 C13 La2 176.6(8) . .
C11 C14 H24 109.5 . .
C11 C14 H25 109.5 . .
H24 C14 H25 109.5 . .
C11 C14 H26 109.5 . .
H24 C14 H26 109.5 . .
H25 C14 H26 109.5 . .
C11 C15 H27 109.5 . .
C11 C15 H28 109.5 . .
H27 C15 H28 109.5 . .
C11 C15 H29 109.5 . .
H27 C15 H29 109.5 . .
H28 C15 H29 109.5 . .
C20 C16 C19 109.2(6) . .
C20 C16 C17 112.8(5) . .
C19 C16 C17 111.3(6) . .
C20 C16 S4 106.8(4) . .
C19 C16 S4 109.8(4) . .
C17 C16 S4 106.8(4) . .
N4 C17 C16 109.9(5) . .
N4 C17 C18 109.1(5) . .
C16 C17 C18 113.6(5) . .
N4 C17 H30 108.0 . .
C16 C17 H30 108.0 . .
C18 C17 H30 108.0 . .
O7 C18 O8 125.9(6) . .
O7 C18 C17 117.5(6) . .
O8 C18 C17 116.5(6) . .
C16 C19 H31 109.5 . .
C16 C19 H32 109.5 . .
H31 C19 H32 109.5 . .
C16 C19 H33 109.5 . .
H31 C19 H33 109.5 . .
H32 C19 H33 109.5 . .
C16 C20 H34 109.5 . .
C16 C20 H35 109.5 . .
H34 C20 H35 109.5 . .
C16 C20 H36 109.5 . .
H34 C20 H36 109.5 . .
H35 C20 H36 109.5 . .

loop_
_geom_bond_atom_site_label_1
_geom_bond_atom_site_label_2
_geom_bond_distance
_geom_bond_site_symmetry_2
La1 O9 2.552(13) .
La1 O3 2.553(5) 3_665
La1 O3 2.553(5) 5_565
La1 O3 2.553(5) .
La1 O10 2.571(5) .
La1 O10 2.571(5) 5_565
La1 O10 2.571(5) 3_665
La1 O4 2.723(5) 5_565
La1 O4 2.723(5) 3_665
La1 O4 2.723(5) .
La1 C8 2.999(6) 5_565
La1 C8 2.999(6) 3_665
La2 O12B 2.36(5) 3
La2 O12B 2.36(5) 5
La2 O12B 2.36(5) .
La2 O6B 2.463(19) 5
La2 O6B 2.463(19) .
La2 O6B 2.463(19) 3
La2 O5A 2.557(16) .
La2 O5A 2.557(15) 5
La2 O5A 2.557(15) 3
La2 O6A 2.605(19) 5
La2 O6A 2.605(19) .
La2 O6A 2.605(19) 3
Pd1 N2 2.056(5) .
Pd1 N1 2.065(6) .
Pd1 S2 2.2781(15) .
Pd1 S1 2.2911(15) .
Pd2 N3 2.061(7) .
Pd2 N4 2.082(6) .
Pd2 S4 2.2677(16) .
Pd2 S3 2.2753(16) .
Cu1 S1 2.2957(15) 5_665
Cu1 S1 2.2957(15) 3_655
Cu1 S1 2.2957(15) .
Cu1 Cl1 2.739(3) .
Cu2 S1 2.2524(16) 3_655
Cu2 S2 2.2538(17) .
Cu2 S3 2.2640(18) .
Cu3 S4 2.2647(15) 3_655
Cu3 S4 2.2647(15) 5_665
Cu3 S4 2.2647(15) .
Cu4 S2 2.2957(16) 3_655
Cu4 S3 2.3021(18) .
Cu4 S4 2.3044(16) 3_655
Cu4 Cl1 2.7601(11) .
Cl1 Cu4 2.7601(11) 3_655
Cl1 Cu4 2.7601(11) 5_665
S1 C1 1.877(7) .
S1 Cu2 2.2525(16) 5_665
S2 C6 1.886(6) .
S2 Cu4 2.2957(16) 5_665
S3 C11 1.894(8) .
S4 C16 1.885(6) .
S4 Cu4 2.3044(16) 5_665
O1 C3 1.252(10) .
O2 C3 1.265(11) .
O3 C8 1.261(8) .
O4 C8 1.260(9) .
O5A C13 1.242(19) .
O6A C13 1.17(2) .
O5B C13 1.10(3) .
O6B C13 1.37(2) .
O7 C18 1.244(9) .
O8 C18 1.267(9) .
N1 C2 1.504(9) .
N1 H1 0.9200 .
N1 H2 0.9200 .
N2 C7 1.490(9) .
N2 H3 0.9200 .
N2 H4 0.9200 .
N3 C12 1.450(11) .
N3 H5 0.9200 .
N3 H6 0.9200 .
N4 C17 1.490(9) .
N4 H7 0.9200 .
N4 H8 0.9200 .
C1 C2 1.524(10) .
C1 C5 1.525(9) .
C1 C4 1.565(10) .
C2 C3 1.549(10) .
C2 H9 1.0000 .
C4 H10 0.9800 .
C4 H11 0.9800 .
C4 H12 0.9800 .
C5 H13 0.9800 .
C5 H14 0.9800 .
C5 H15 0.9800 .
C6 C10 1.509(11) .
C6 C9 1.530(10) .
C6 C7 1.546(8) .
C7 C8 1.522(9) .
C7 H16 1.0000 .
C9 H17 0.9800 .
C9 H18 0.9800 .
C9 H19 0.9800 .
C10 H20 0.9800 .
C10 H21 0.9800 .
C10 H22 0.9800 .
C11 C14 1.484(11) .
C11 C15 1.494(13) .
C11 C12 1.527(11) .
C12 C13 1.583(15) .
C12 H23 1.0000 .
C14 H24 0.9800 .
C14 H25 0.9800 .
C14 H26 0.9800 .
C15 H27 0.9800 .
C15 H28 0.9800 .
C15 H29 0.9800 .
C16 C20 1.499(10) .
C16 C19 1.506(9) .
C16 C17 1.512(9) .
C17 C18 1.539(8) .
C17 H30 1.0000 .
C19 H31 0.9800 .
C19 H32 0.9800 .
C19 H33 0.9800 .
C20 H34 0.9800 .
C20 H35 0.9800 .
C20 H36 0.9800 .

loop_
_geom_hbond_atom_site_label_D
_geom_hbond_atom_site_label_H
_geom_hbond_atom_site_label_A
_geom_hbond_distance_DH
_geom_hbond_distance_HA
_geom_hbond_distance_DA
_geom_hbond_angle_DHA
_geom_hbond_site_symmetry_A
N1 H1 O13 0.92 2.30 3.134(10) 150.9 .
N1 H1 Cl2 0.92 2.30 3.134(10) 150.9 .
N1 H2 O7 0.92 2.21 3.037(8) 148.6 4_665
N2 H3 O8 0.92 2.18 3.019(7) 151.2 4_665
N2 H3 O7 0.92 2.43 3.259(8) 149.7 4_665
N2 H4 O13 0.92 2.22 3.032(9) 147.3 .
N2 H4 Cl2 0.92 2.22 3.032(9) 147.3 .
N3 H5 O21 0.92 2.55 3.367(19) 148.6 .
N3 H6 O25B 0.92 2.09 2.92(3) 149.9 .
N3 H6 O25A 0.92 2.64 3.28(2) 126.8 .
N4 H7 O25A 0.92 2.02 2.89(2) 158.0 .
N4 H7 O25B 0.92 2.43 3.23(3) 145.9 .
N4 H8 O21 0.92 2.20 3.015(13) 146.7 .

loop_
_geom_torsion_atom_site_label_1
_geom_torsion_atom_site_label_2
_geom_torsion_atom_site_label_3
_geom_torsion_atom_site_label_4
_geom_torsion
_geom_torsion_site_symmetry_1
_geom_torsion_site_symmetry_4
S1 Cu1 Cl1 Cu4 -32.36(4) 5_665 3_655
S1 Cu1 Cl1 Cu4 -152.36(4) 3_655 3_655
S1 Cu1 Cl1 Cu4 87.64(4) . 3_655
S1 Cu1 Cl1 Cu4 87.64(4) 5_665 .
S1 Cu1 Cl1 Cu4 -32.36(4) 3_655 .
S1 Cu1 Cl1 Cu4 -152.36(4) . .
S1 Cu1 Cl1 Cu4 -152.36(4) 5_665 5_665
S1 Cu1 Cl1 Cu4 87.64(4) 3_655 5_665
S1 Cu1 Cl1 Cu4 -32.36(4) . 5_665
S2 Cu4 Cl1 Cu1 -33.12(5) 3_655 .
S3 Cu4 Cl1 Cu1 87.36(4) . .
S4 Cu4 Cl1 Cu1 -151.80(4) 3_655 .
S2 Cu4 Cl1 Cu4 86.07(8) 3_655 3_655
S3 Cu4 Cl1 Cu4 -153.45(7) . 3_655
S4 Cu4 Cl1 Cu4 -32.61(8) 3_655 3_655
S2 Cu4 Cl1 Cu4 -152.31(7) 3_655 5_665
S3 Cu4 Cl1 Cu4 -31.83(8) . 5_665
S4 Cu4 Cl1 Cu4 89.01(7) 3_655 5_665
N1 Pd1 S1 C1 13.2(3) . .
S2 Pd1 S1 C1 -173.2(2) . .
N1 Pd1 S1 Cu2 -112.17(18) . 5_665
S2 Pd1 S1 Cu2 61.37(8) . 5_665
N1 Pd1 S1 Cu1 135.88(18) . .
S2 Pd1 S1 Cu1 -50.58(8) . .
S1 Cu1 S1 C1 -66.4(2) 5_665 .
S1 Cu1 S1 C1 106.3(2) 3_655 .
Cl1 Cu1 S1 C1 -160.0(2) . .
S1 Cu1 S1 Cu2 55.47(12) 5_665 5_665
S1 Cu1 S1 Cu2 -131.78(8) 3_655 5_665
Cl1 Cu1 S1 Cu2 -38.15(5) . 5_665
S1 Cu1 S1 Pd1 -179.93(5) 5_665 .
S1 Cu1 S1 Pd1 -7.18(14) 3_655 .
Cl1 Cu1 S1 Pd1 86.44(6) . .
S1 Cu2 S2 C6 -127.6(2) 3_655 .
S3 Cu2 S2 C6 74.5(2) . .
S1 Cu2 S2 Pd1 -10.16(11) 3_655 .
S3 Cu2 S2 Pd1 -168.06(7) . .
S1 Cu2 S2 Cu4 110.04(8) 3_655 5_665
S3 Cu2 S2 Cu4 -47.86(9) . 5_665
N2 Pd1 S2 C6 13.7(3) . .
S1 Pd1 S2 C6 -173.0(2) . .
N2 Pd1 S2 Cu2 -113.07(18) . .
S1 Pd1 S2 Cu2 60.25(8) . .
N2 Pd1 S2 Cu4 136.58(18) . 5_665
S1 Pd1 S2 Cu4 -50.10(8) . 5_665
S1 Cu2 S3 C11 74.1(3) 3_655 .
S2 Cu2 S3 C11 -127.2(3) . .
S1 Cu2 S3 Pd2 -168.17(7) 3_655 .
S2 Cu2 S3 Pd2 -9.54(11) . .
S1 Cu2 S3 Cu4 -46.23(9) 3_655 .
S2 Cu2 S3 Cu4 112.40(8) . .
N3 Pd2 S3 C11 12.0(4) . .
S4 Pd2 S3 C11 -173.6(3) . .
N3 Pd2 S3 Cu2 -114.2(3) . .
S4 Pd2 S3 Cu2 60.12(9) . .
N3 Pd2 S3 Cu4 133.0(3) . .
S4 Pd2 S3 Cu4 -52.59(8) . .
S2 Cu4 S3 C11 -65.9(3) 3_655 .
S4 Cu4 S3 C11 108.9(3) 3_655 .
Cl1 Cu4 S3 C11 -159.8(3) . .
S2 Cu4 S3 Cu2 56.58(8) 3_655 .
S4 Cu4 S3 Cu2 -128.63(7) 3_655 .
Cl1 Cu4 S3 Cu2 -37.30(7) . .
S2 Cu4 S3 Pd2 -179.12(7) 3_655 .
S4 Cu4 S3 Pd2 -4.34(11) 3_655 .
Cl1 Cu4 S3 Pd2 87.00(8) . .
S4 Cu3 S4 C16 -122.4(2) 3_655 .
S4 Cu3 S4 C16 71.7(2) 5_665 .
S4 Cu3 S4 Pd2 -5.62(14) 3_655 .
S4 Cu3 S4 Pd2 -171.52(4) 5_665 .
S4 Cu3 S4 Cu4 116.18(8) 3_655 5_665
S4 Cu3 S4 Cu4 -49.72(10) 5_665 5_665
N4 Pd2 S4 C16 10.2(3) . .
S3 Pd2 S4 C16 -175.8(2) . .
N4 Pd2 S4 Cu3 -114.7(2) . .
S3 Pd2 S4 Cu3 59.29(8) . .
N4 Pd2 S4 Cu4 135.6(2) . 5_665
S3 Pd2 S4 Cu4 -50.44(8) . 5_665
O9 La1 O3 C8 -73.9(4) . .
O3 La1 O3 C8 -155.6(3) 3_665 .
O3 La1 O3 C8 7.8(6) 5_565 .
O10 La1 O3 C8 112.3(4) . .
O10 La1 O3 C8 141.0(5) 5_565 .
O10 La1 O3 C8 67.3(4) 3_665 .
O4 La1 O3 C8 -49.2(6) 5_565 .
O4 La1 O3 C8 -144.1(5) 3_665 .
O4 La1 O3 C8 -6.6(4) . .
C8 La1 O3 C8 -8.0(5) 5_565 .
C8 La1 O3 C8 -152.3(5) 3_665 .
O9 La1 O4 C8 108.2(5) . .
O3 La1 O4 C8 81.9(6) 3_665 .
O3 La1 O4 C8 -160.1(5) 5_565 .
O3 La1 O4 C8 6.6(4) . .
O10 La1 O4 C8 -112.3(5) . .
O10 La1 O4 C8 -26.6(5) 5_565 .
O10 La1 O4 C8 -84.7(5) 3_665 .
O4 La1 O4 C8 167.2(4) 5_565 .
O4 La1 O4 C8 49.1(6) 3_665 .
C8 La1 O4 C8 -174.3(5) 5_565 .
C8 La1 O4 C8 56.4(4) 3_665 .
O5A La2 O5A C13 133.1(12) 5 .
O5A La2 O5A C13 -135.8(12) 3 .
O6A La2 O5A C13 91.6(11) 5 .
O6A La2 O5A C13 -7.1(10) . .
O6A La2 O5A C13 -99.8(12) 3 .
O6B La2 O6A C13 -109.7(14) 5 .
O6B La2 O6A C13 -71.6(17) . .
O6B La2 O6A C13 113.1(14) 3 .
O5A La2 O6A C13 7.6(11) . .
O5A La2 O6A C13 -44.5(15) 5 .
O5A La2 O6A C13 70.3(14) 3 .
O6A La2 O6A C13 -99.5(16) 5 .
O6A La2 O6A C13 124.5(14) 3 .
O12B La2 O5B C13 -95(2) 3 .
O12B La2 O5B C13 -45(2) 5 .
O12B La2 O5B C13 -92(2) . .
O6B La2 O5B C13 30(4) 5 .
O6B La2 O5B C13 -15.1(15) . .
O6B La2 O5B C13 -154(2) 3 .
O12B La2 O6B C13 140.3(16) 3 .
O12B La2 O6B C13 157.9(18) 5 .
O12B La2 O6B C13 102.8(16) . .
O6B La2 O6B C13 -153.2(9) 5 .
O6B La2 O6B C13 59.5(16) 3 .
N2 Pd1 N1 C2 -172.3(5) . .
S1 Pd1 N1 C2 14.6(4) . .
N1 Pd1 N2 C7 -173.9(5) . .
S2 Pd1 N2 C7 12.9(5) . .
N4 Pd2 N3 C12 -172.9(9) . .
S3 Pd2 N3 C12 13.3(9) . .
N3 Pd2 N4 C17 -169.1(6) . .
S4 Pd2 N4 C17 16.7(5) . .
Cu2 S1 C1 C2 87.8(4) 5_665 .
Pd1 S1 C1 C2 -39.2(4) . .
Cu1 S1 C1 C2 -161.8(3) . .
Cu2 S1 C1 C5 -33.6(6) 5_665 .
Pd1 S1 C1 C5 -160.6(5) . .
Cu1 S1 C1 C5 76.9(5) . .
Cu2 S1 C1 C4 -153.3(4) 5_665 .
Pd1 S1 C1 C4 79.6(5) . .
Cu1 S1 C1 C4 -42.9(5) . .
Pd1 N1 C2 C1 -45.7(7) . .
Pd1 N1 C2 C3 -170.8(5) . .
C5 C1 C2 N1 171.9(6) . .
C4 C1 C2 N1 -61.5(7) . .
S1 C1 C2 N1 55.4(6) . .
C5 C1 C2 C3 -64.1(8) . .
C4 C1 C2 C3 62.5(7) . .
S1 C1 C2 C3 179.4(5) . .
N1 C2 C3 O1 19.0(11) . .
C1 C2 C3 O1 -104.5(9) . .
N1 C2 C3 O2 -161.5(9) . .
C1 C2 C3 O2 75.1(10) . .
Cu2 S2 C6 C10 -30.5(6) . .
Pd1 S2 C6 C10 -156.3(5) . .
Cu4 S2 C6 C10 81.7(5) 5_665 .
Cu2 S2 C6 C9 -153.1(4) . .
Pd1 S2 C6 C9 81.1(5) . .
Cu4 S2 C6 C9 -40.8(5) 5_665 .
Cu2 S2 C6 C7 88.1(5) . .
Pd1 S2 C6 C7 -37.7(5) . .
Cu4 S2 C6 C7 -159.6(4) 5_665 .
Pd1 N2 C7 C8 -165.7(4) . .
Pd1 N2 C7 C6 -42.2(7) . .
C10 C6 C7 N2 168.0(6) . .
C9 C6 C7 N2 -67.2(7) . .
S2 C6 C7 N2 51.4(6) . .
C10 C6 C7 C8 -70.5(8) . .
C9 C6 C7 C8 54.3(8) . .
S2 C6 C7 C8 172.9(5) . .
La1 O4 C8 O3 -11.9(7) . .
La1 O4 C8 C7 167.2(6) . .
La1 O3 C8 O4 12.8(8) . .
La1 O3 C8 C7 -166.3(5) . .
N2 C7 C8 O4 -163.1(6) . .
C6 C7 C8 O4 74.9(8) . .
N2 C7 C8 O3 16.1(9) . .
C6 C7 C8 O3 -105.9(7) . .
N2 C7 C8 La1 -54(2) . .
C6 C7 C8 La1 -175.5(19) . .
O9 La1 C8 O4 -65.3(4) . .
O3 La1 C8 O4 -133.2(4) 3_665 .
O3 La1 C8 O4 18.9(5) 5_565 .
O3 La1 C8 O4 -168.0(7) . .
O10 La1 C8 O4 96.2(5) . .
O10 La1 C8 O4 155.6(5) 5_565 .
O10 La1 C8 O4 86.1(5) 3_665 .
O4 La1 C8 O4 -16.6(5) 5_565 .
O4 La1 C8 O4 -134.2(6) 3_665 .
C8 La1 C8 O4 6.4(6) 5_565 .
C8 La1 C8 O4 -136.9(4) 3_665 .
O9 La1 C8 O3 102.7(4) . .
O3 La1 C8 O3 34.8(4) 3_665 .
O3 La1 C8 O3 -173.1(5) 5_565 .
O10 La1 C8 O3 -95.9(5) . .
O10 La1 C8 O3 -36.4(4) 5_565 .
O10 La1 C8 O3 -105.9(4) 3_665 .
O4 La1 C8 O3 151.4(4) 5_565 .
O4 La1 C8 O3 33.8(4) 3_665 .
O4 La1 C8 O3 168.0(7) . .
C8 La1 C8 O3 174.4(3) 5_565 .
C8 La1 C8 O3 31.1(6) 3_665 .
O9 La1 C8 C7 179(2) . .
O3 La1 C8 C7 111(2) 3_665 .
O3 La1 C8 C7 -97(2) 5_565 .
O3 La1 C8 C7 77(2) . .
O10 La1 C8 C7 -19(2) . .
O10 La1 C8 C7 40(2) 5_565 .
O10 La1 C8 C7 -29(2) 3_665 .
O4 La1 C8 C7 -132(2) 5_565 .
O4 La1 C8 C7 110(2) 3_665 .
O4 La1 C8 C7 -115(2) . .
C8 La1 C8 C7 -109(2) 5_565 .
C8 La1 C8 C7 108(2) 3_665 .
Cu2 S3 C11 C14 -29.3(8) . .
Pd2 S3 C11 C14 -156.4(7) . .
Cu4 S3 C11 C14 81.9(7) . .
Cu2 S3 C11 C15 -151.0(6) . .
Pd2 S3 C11 C15 82.0(6) . .
Cu4 S3 C11 C15 -39.7(7) . .
Cu2 S3 C11 C12 92.5(6) . .
Pd2 S3 C11 C12 -34.6(6) . .
Cu4 S3 C11 C12 -156.2(5) . .
Pd2 N3 C12 C11 -41.8(13) . .
Pd2 N3 C12 C13 -165.1(8) . .
C14 C11 C12 N3 167.3(9) . .
C15 C11 C12 N3 -66.0(11) . .
S3 C11 C12 N3 49.6(10) . .
C14 C11 C12 C13 -70.9(11) . .
C15 C11 C12 C13 55.8(10) . .
S3 C11 C12 C13 171.4(7) . .
La2 O5B C13 O6B 24(2) . .
La2 O5B C13 C12 177.1(7) . .
La2 O6A C13 O5A -13.7(19) . .
La2 O6A C13 C12 -177.6(9) . .
La2 O5A C13 O6A 14.0(19) . .
La2 O5A C13 C12 176.8(11) . .
La2 O6B C13 O5B -27(3) . .
La2 O6B C13 C12 -176.0(9) . .
N3 C12 C13 O5B -93(2) . .
C11 C12 C13 O5B 143(2) . .
N3 C12 C13 O6A 1.6(19) . .
C11 C12 C13 O6A -122.5(15) . .
N3 C12 C13 O5A -162.3(14) . .
C11 C12 C13 O5A 73.7(17) . .
N3 C12 C13 O6B 59.6(18) . .
C11 C12 C13 O6B -64.5(16) . .
O6B La2 C13 O5B -165(2) 5 .
O6B La2 C13 O5B 155(2) . .
O6B La2 C13 O5B 27(2) 3 .
O5A La2 C13 O6A -166.6(19) . .
O5A La2 C13 O6A 143.4(13) 5 .
O5A La2 C13 O6A -119.2(13) 3 .
O6A La2 C13 O6A 91.9(15) 5 .
O6A La2 C13 O6A -67.9(13) 3 .
O5A La2 C13 O5A -50.1(13) 5 .
O5A La2 C13 O5A 47.4(13) 3 .
O6A La2 C13 O5A -101.6(11) 5 .
O6A La2 C13 O5A 166.6(19) . .
O6A La2 C13 O5A 98.7(12) 3 .
O12B La2 C13 O6B -51.3(19) 3 .
O12B La2 C13 O6B -19.2(16) 5 .
O12B La2 C13 O6B -70.9(16) . .
O6B La2 C13 O6B 39.4(10) 5 .
O6B La2 C13 O6B -128.7(14) 3 .
Cu3 S4 C16 C20 -30.5(5) . .
Pd2 S4 C16 C20 -156.7(5) . .
Cu4 S4 C16 C20 78.2(5) 5_665 .
Cu3 S4 C16 C19 -148.7(5) . .
Pd2 S4 C16 C19 85.0(5) . .
Cu4 S4 C16 C19 -40.1(6) 5_665 .
Cu3 S4 C16 C17 90.5(4) . .
Pd2 S4 C16 C17 -35.7(4) . .
Cu4 S4 C16 C17 -160.9(3) 5_665 .
Pd2 N4 C17 C16 -45.7(7) . .
Pd2 N4 C17 C18 -171.0(5) . .
C20 C16 C17 N4 169.7(6) . .
C19 C16 C17 N4 -67.1(7) . .
S4 C16 C17 N4 52.7(6) . .
C20 C16 C17 C18 -67.6(7) . .
C19 C16 C17 C18 55.5(8) . .
S4 C16 C17 C18 175.3(5) . .
N4 C17 C18 O7 15.8(9) . .
C16 C17 C18 O7 -107.2(8) . .
N4 C17 C18 O8 -165.6(6) . .
C16 C17 C18 O8 71.3(8) . .
